data_4126877
loop_
_publ_author_name
'Luo, Dong'
'Wang, Xue-Zhi'
'Yang, Chen'
'Zhou, Xiao-Ping'
'Li, Dan'

_publ_section_title
;
 Self-Assembly of Chiral Metal-Organic Tetartoid.
;
_journal_name_full 'Journal of the American Chemical Society'
_journal_paper_doi 10.1021/jacs.7b11285
_journal_year 2017
_chemical_formula_sum 'C216 H224 Co20 F42 N72 O16 P7'
_chemical_formula_weight 6278.05
_space_group_crystal_system cubic
_space_group_IT_number 196
_space_group_name_Hall 'F 2 2 3'
_space_group_name_H-M_alt 'F 2 3'
_symmetry_space_group_name_Hall 'F 2 2 3'
_symmetry_space_group_name_H-M 'F 2 3'
_atom_sites_solution_hydrogens mixed
_audit_creation_method SHELXL-2014/7
_cell_angle_alpha 90
_cell_angle_beta 90
_cell_angle_gamma 90
_cell_formula_units_Z 4
_cell_length_a 33.0274(4)
_cell_length_b 33.0274(4)
_cell_length_c 33.0274(4)
_cell_measurement_reflns_used 3660
_cell_measurement_temperature 100(2)
_cell_measurement_theta_max 68.5260
_cell_measurement_theta_min 5.3440
_cell_volume 36026.6(8)
_computing_structure_refinement 'SHELXL-2014/7 (Sheldrick, 2014)'
_diffrn_ambient_temperature 100(2)
_diffrn_detector_area_resol_mean 10
_diffrn_measured_fraction_theta_full 0.978
_diffrn_measured_fraction_theta_max 0.949
_diffrn_measurement_device_type 'XtaLAB AFC12 (RINC): Kappa single'
_diffrn_measurement_method '\w scans'
_diffrn_radiation_type CuK\a
_diffrn_radiation_wavelength 1.54184
_diffrn_reflns_av_R_equivalents 0.0281
_diffrn_reflns_av_unetI/netI 0.0463
_diffrn_reflns_Laue_measured_fraction_full 0.978
_diffrn_reflns_Laue_measured_fraction_max 0.949
_diffrn_reflns_limit_h_max 27
_diffrn_reflns_limit_h_min -11
_diffrn_reflns_limit_k_max 39
_diffrn_reflns_limit_k_min -20
_diffrn_reflns_limit_l_max 39
_diffrn_reflns_limit_l_min -21
_diffrn_reflns_number 9725
_diffrn_reflns_point_group_measured_fraction_full 0.898
_diffrn_reflns_point_group_measured_fraction_max 0.863
_diffrn_reflns_theta_full 67.684
_diffrn_reflns_theta_max 70.755
_diffrn_reflns_theta_min 3.785
_diffrn_source 'fine-focus sealed X-ray tube'
_exptl_absorpt_coefficient_mu 7.916
_exptl_absorpt_correction_T_max 1
_exptl_absorpt_correction_T_min 0.87622
_exptl_absorpt_correction_type multi-scan
_exptl_crystal_colour purple
_exptl_crystal_density_diffrn 1.157
_exptl_crystal_description polyhedron
_exptl_crystal_F_000 12700
_exptl_crystal_size_max 0.14
_exptl_crystal_size_mid 0.13
_exptl_crystal_size_min 0.1
_refine_diff_density_max 0.836
_refine_diff_density_min -0.777
_refine_diff_density_rms 0.100
_refine_ls_abs_structure_details
;
 Flack x determined using 1496 quotients [(I+)-(I-)]/[(I+)+(I-)]
 (Parsons, Flack and Wagner, Acta Cryst. B69 (2013) 249-259).
;
_refine_ls_abs_structure_Flack -0.008(5)
_refine_ls_extinction_method none
_refine_ls_goodness_of_fit_ref 1.045
_refine_ls_hydrogen_treatment constr
_refine_ls_matrix_type full
_refine_ls_number_parameters 287
_refine_ls_number_reflns 5029
_refine_ls_number_restraints 0
_refine_ls_restrained_S_all 1.045
_refine_ls_R_factor_all 0.0783
_refine_ls_R_factor_gt 0.0689
_refine_ls_shift/su_max 0.001
_refine_ls_shift/su_mean 0.000
_refine_ls_structure_factor_coef Fsqd
_refine_ls_weighting_details 'w=1/[\s^2^(Fo^2^)+(0.1652P)^2^] where P=(Fo^2^+2Fc^2^)/3'
_refine_ls_weighting_scheme calc
_refine_ls_wR_factor_gt 0.1987
_refine_ls_wR_factor_ref 0.2121
_reflns_Friedel_coverage 0.723
_reflns_Friedel_fraction_full 0.808
_reflns_Friedel_fraction_max 0.767
_reflns_number_gt 4212
_reflns_number_total 5029
_reflns_threshold_expression 'I > 2\s(I)'
_cod_data_source_file ja7b11285_si_002.cif
_cod_data_source_block lambda-4
_cod_original_cell_volume 36026.5(14)
_cod_database_code 4126877
_shelx_shelxl_version_number 2014/7
_shelx_space_group_comment
;
The symmetry employed for this shelxl refinement is uniquely defined
by the following loop, which should always be used as a source of
symmetry information in preference to the above space-group names.
They are only intended as comments.
;

loop_
_space_group_symop_operation_xyz
'x, y, z'
'z, x, y'
'y, z, x'
'-y, -z, x'
'z, -x, -y'
'-y, z, -x'
'-z, -x, y'
'-z, x, -y'
'y, -z, -x'
'-x, -y, z'
'x, -y, -z'
'-x, y, -z'
'x, y+1/2, z+1/2'
'z, x+1/2, y+1/2'
'y, z+1/2, x+1/2'
'-y, -z+1/2, x+1/2'
'z, -x+1/2, -y+1/2'
'-y, z+1/2, -x+1/2'
'-z, -x+1/2, y+1/2'
'-z, x+1/2, -y+1/2'
'y, -z+1/2, -x+1/2'
'-x, -y+1/2, z+1/2'
'x, -y+1/2, -z+1/2'
'-x, y+1/2, -z+1/2'
'x+1/2, y, z+1/2'
'z+1/2, x, y+1/2'
'y+1/2, z, x+1/2'
'-y+1/2, -z, x+1/2'
'z+1/2, -x, -y+1/2'
'-y+1/2, z, -x+1/2'
'-z+1/2, -x, y+1/2'
'-z+1/2, x, -y+1/2'
'y+1/2, -z, -x+1/2'
'-x+1/2, -y, z+1/2'
'x+1/2, -y, -z+1/2'
'-x+1/2, y, -z+1/2'
'x+1/2, y+1/2, z'
'z+1/2, x+1/2, y'
'y+1/2, z+1/2, x'
'-y+1/2, -z+1/2, x'
'z+1/2, -x+1/2, -y'
'-y+1/2, z+1/2, -x'
'-z+1/2, -x+1/2, y'
'-z+1/2, x+1/2, -y'
'y+1/2, -z+1/2, -x'
'-x+1/2, -y+1/2, z'
'x+1/2, -y+1/2, -z'
'-x+1/2, y+1/2, -z'

loop_
_atom_site_label
_atom_site_type_symbol
_atom_site_fract_x
_atom_site_fract_y
_atom_site_fract_z
_atom_site_U_iso_or_equiv
_atom_site_adp_type
_atom_site_occupancy
_atom_site_site_symmetry_order
_atom_site_calc_flag
_atom_site_refinement_flags_posn
_atom_site_refinement_flags_adp
_atom_site_refinement_flags_occupancy
Co1 Co 0.89169(3) 0.89169(3) 0.89169(3) 0.0354(5) Uani 1 3 d S T P
Co3 Co 0.88637(4) 0.88637(4) 0.61363(4) 0.0515(6) Uani 1 3 d S T P
Co2 Co 0.96823(4) 0.79592(4) 0.75521(4) 0.0499(4) Uani 1 1 d . . .
P1 P 0.0000 0.0000 1.0000 0.0396(14) Uani 1 12 d S T P
O1 O 0.9253(2) 0.7500 0.7500 0.0381(14) Uani 1 2 d S T P
N2 N 0.91511(18) 0.85123(18) 0.85637(17) 0.0353(12) Uani 1 1 d . . .
N1 N 0.86802(18) 0.93158(17) 0.93000(17) 0.0345(12) Uani 1 1 d . . .
N5 N 0.95040(19) 0.83029(19) 0.7069(2) 0.0427(14) Uani 1 1 d . . .
C12 C 0.9168(2) 0.8404(2) 0.8171(2) 0.0369(15) Uani 1 1 d . . .
C17 C 0.9221(2) 0.8309(2) 0.6783(2) 0.0427(17) Uani 1 1 d . . .
O2 O 1.0042(3) 0.7500 0.7500 0.064(2) Uani 1 2 d S T P
F1 F 0.0000 0.0000 0.9521(2) 0.0655(19) Uani 1 2 d S T P
N6 N 0.9222(2) 0.8661(2) 0.6574(2) 0.0473(15) Uani 1 1 d . . .
C8 C 0.8824(2) 0.9732(2) 0.9376(2) 0.0405(16) Uani 1 1 d . . .
H8A H 0.9115 0.9725 0.9415 0.049 Uiso 1 1 calc R U .
H8B H 0.8703 0.9829 0.9625 0.049 Uiso 1 1 calc R U .
C5 C 0.9038(2) 1.0265(2) 0.8879(2) 0.0404(15) Uani 1 1 d . . .
H5 H 0.9303 1.0235 0.8970 0.048 Uiso 1 1 calc R U .
N3 N 0.94517(19) 0.81173(18) 0.81114(18) 0.0385(13) Uani 1 1 d . . .
C6 C 0.8730(2) 1.0031(2) 0.9046(2) 0.0363(14) Uani 1 1 d . . .
C7 C 0.8324(2) 1.0102(2) 0.8917(2) 0.0386(15) Uani 1 1 d . . .
H7 H 0.8111 0.9958 0.9033 0.046 Uiso 1 1 calc R U .
C15 C 0.9705(2) 0.8671(2) 0.7039(3) 0.0449(17) Uani 1 1 d . . .
C16 C 0.9531(3) 0.8891(3) 0.6733(3) 0.0484(18) Uani 1 1 d . . .
H16 H 0.9607 0.9149 0.6649 0.058 Uiso 1 1 calc R U .
C2 C 0.8250(2) 1.0383(2) 0.8619(3) 0.0436(17) Uani 1 1 d . . .
C3 C 0.8567(3) 1.0596(2) 0.8454(3) 0.0493(19) Uani 1 1 d . . .
H3 H 0.8515 1.0784 0.8251 0.059 Uiso 1 1 calc R U .
C13 C 0.8894(2) 0.8551(3) 0.7840(2) 0.0459(17) Uani 1 1 d . . .
H13A H 0.8639 0.8632 0.7955 0.069 Uiso 1 1 calc R U .
H13B H 0.8851 0.8337 0.7648 0.069 Uiso 1 1 calc R U .
H13C H 0.9017 0.8778 0.7707 0.069 Uiso 1 1 calc R U .
C4 C 0.8949(3) 1.0541(3) 0.8576(3) 0.0499(18) Uani 1 1 d . . .
H4 H 0.9157 1.0690 0.8458 0.060 Uiso 1 1 calc R U .
P2 P 1.0000 1.0000 0.75483(16) 0.0883(13) Uani 1 2 d S T P
F3 F 0.9698(3) 0.9630(2) 0.7551(3) 0.100(2) Uani 1 1 d . . .
F2 F 1.0000 1.0000 0.8014(3) 0.092(3) Uani 1 2 d S T P
C9 C 0.8390(2) 0.9182(2) 0.9499(2) 0.0382(15) Uani 1 1 d . . .
H9 H 0.8248 0.9345 0.9680 0.046 Uiso 1 1 calc R U .
F5 F 0.9622(3) 1.0311(3) 0.7559(5) 0.150(4) Uani 1 1 d . . .
C10 C 0.9438(2) 0.8284(2) 0.8763(2) 0.0327(14) Uani 1 1 d . . .
F4 F 1.0000 1.0000 0.7072(5) 0.30(2) Uani 1 2 d S T P
C11 C 0.9627(2) 0.8034(2) 0.8482(2) 0.0385(15) Uani 1 1 d . . .
H11 H 0.9832 0.7847 0.8533 0.046 Uiso 1 1 calc R U .
C18 C 0.8946(3) 0.7966(3) 0.6697(3) 0.058(2) Uani 1 1 d . . .
H18A H 0.9045 0.7727 0.6830 0.087 Uiso 1 1 calc R U .
H18B H 0.8936 0.7919 0.6410 0.087 Uiso 1 1 calc R U .
H18C H 0.8680 0.8028 0.6794 0.087 Uiso 1 1 calc R U .
O3 O 0.9231(3) 0.9231(3) 0.5769(3) 0.079(4) Uani 1 3 d S T P
H3A H 0.9339 0.9532 0.5218 0.119 Uiso 0.3333 1 d R U P
H3B H 0.9772 0.9551 0.5686 0.119 Uiso 0.3333 1 d R U P
C14 C 1.0046(3) 0.8724(3) 0.7308(2) 0.0476(18) Uani 1 1 d . . .
H14 H 1.0205 0.8956 0.7293 0.057 Uiso 1 1 calc R U .
N4 N 1.0126(2) 0.8447(2) 0.7567(2) 0.0509(16) Uani 1 1 d . . .
C1 C 0.7816(3) 1.0487(3) 0.8503(4) 0.059(2) Uani 1 1 d . . .
H1A H 0.7697 1.0655 0.8712 0.071 Uiso 1 1 calc R U .
H1B H 0.7817 1.0642 0.8253 0.071 Uiso 1 1 calc R U .

loop_
_atom_site_aniso_label
_atom_site_aniso_U_11
_atom_site_aniso_U_22
_atom_site_aniso_U_33
_atom_site_aniso_U_23
_atom_site_aniso_U_13
_atom_site_aniso_U_12
Co1 0.0354(5) 0.0354(5) 0.0354(5) -0.0020(4) -0.0020(4) -0.0020(4)
Co3 0.0515(6) 0.0515(6) 0.0515(6) -0.0020(6) -0.0020(6) 0.0020(6)
Co2 0.0561(8) 0.0487(7) 0.0449(7) -0.0050(6) 0.0024(6) 0.0055(6)
P1 0.0396(14) 0.0396(14) 0.0396(14) 0.000 0.000 0.000
O1 0.049(4) 0.026(3) 0.039(3) -0.008(3) 0.000 0.000
N2 0.036(3) 0.037(3) 0.034(3) -0.001(2) 0.002(2) -0.004(2)
N1 0.036(3) 0.033(3) 0.034(3) -0.003(2) -0.003(2) -0.005(2)
N5 0.040(3) 0.038(3) 0.050(4) -0.006(3) 0.000(3) -0.004(2)
C12 0.040(4) 0.035(3) 0.036(3) -0.005(3) -0.002(3) 0.000(3)
C17 0.044(4) 0.039(4) 0.045(4) -0.002(3) -0.006(3) 0.006(3)
O2 0.061(5) 0.061(5) 0.070(5) -0.017(5) 0.000 0.000
F1 0.075(5) 0.069(5) 0.052(4) 0.000 0.000 -0.002(4)
N6 0.049(4) 0.043(3) 0.051(4) 0.002(3) -0.005(3) -0.005(3)
C8 0.047(4) 0.033(3) 0.041(4) -0.002(3) -0.011(3) -0.007(3)
C5 0.039(4) 0.038(4) 0.045(4) -0.008(3) -0.003(3) -0.001(3)
N3 0.043(3) 0.038(3) 0.035(3) -0.004(2) -0.005(3) 0.001(3)
C6 0.032(3) 0.032(3) 0.045(4) -0.005(3) -0.001(3) -0.003(3)
C7 0.039(3) 0.037(3) 0.040(4) -0.003(3) -0.001(3) -0.004(3)
C15 0.044(4) 0.046(4) 0.045(4) 0.000(3) 0.003(3) -0.002(3)
C16 0.050(4) 0.046(4) 0.049(4) 0.000(4) -0.003(3) -0.007(4)
C2 0.040(4) 0.040(4) 0.051(4) -0.008(3) -0.001(3) 0.005(3)
C3 0.065(5) 0.036(4) 0.047(4) 0.001(3) -0.011(4) 0.000(4)
C13 0.050(4) 0.051(4) 0.037(4) -0.006(3) -0.001(3) 0.004(4)
C4 0.052(5) 0.045(4) 0.052(4) -0.005(4) 0.002(4) -0.009(4)
P2 0.091(3) 0.093(3) 0.081(3) 0.000 0.000 -0.008(3)
F3 0.111(6) 0.079(4) 0.109(6) -0.009(4) -0.004(5) -0.007(4)
F2 0.107(7) 0.101(7) 0.068(6) 0.000 0.000 -0.032(6)
C9 0.040(4) 0.036(4) 0.039(4) 0.000(3) -0.004(3) 0.001(3)
F5 0.117(7) 0.115(7) 0.219(13) -0.012(8) 0.006(8) -0.027(6)
C10 0.033(3) 0.036(3) 0.029(3) 0.002(3) -0.006(3) 0.001(3)
F4 0.23(2) 0.58(5) 0.081(9) 0.000 0.000 -0.22(3)
C11 0.042(4) 0.039(4) 0.034(3) -0.001(3) -0.005(3) 0.005(3)
C18 0.065(5) 0.048(5) 0.061(5) -0.003(4) -0.009(4) -0.010(4)
O3 0.079(4) 0.079(4) 0.079(4) -0.012(4) -0.012(4) 0.012(4)
C14 0.048(4) 0.049(4) 0.046(4) -0.005(4) 0.006(3) -0.006(4)
N4 0.042(3) 0.063(4) 0.048(4) -0.005(3) -0.005(3) 0.004(3)
C1 0.050(5) 0.047(5) 0.081(7) 0.001(4) -0.012(4) 0.001(4)

loop_
_atom_type_symbol
_atom_type_description
_atom_type_scat_dispersion_real
_atom_type_scat_dispersion_imag
_atom_type_scat_source
C C 0.0181 0.0091 'International Tables Vol C Tables 4.2.6.8 and 6.1.1.4'
H H 0.0000 0.0000 'International Tables Vol C Tables 4.2.6.8 and 6.1.1.4'
N N 0.0311 0.0180 'International Tables Vol C Tables 4.2.6.8 and 6.1.1.4'
O O 0.0492 0.0322 'International Tables Vol C Tables 4.2.6.8 and 6.1.1.4'
F F 0.0727 0.0534 'International Tables Vol C Tables 4.2.6.8 and 6.1.1.4'
P P 0.2955 0.4335 'International Tables Vol C Tables 4.2.6.8 and 6.1.1.4'
Co Co -2.3653 3.6143 'International Tables Vol C Tables 4.2.6.8 and 6.1.1.4'

loop_
_geom_angle_atom_site_label_1
_geom_angle_atom_site_label_2
_geom_angle_atom_site_label_3
_geom_angle
_geom_angle_site_symmetry_1
_geom_angle_site_symmetry_3
N2 Co1 N2 95.8(2) 3 2
N2 Co1 N2 95.8(2) 3 .
N2 Co1 N2 95.8(2) 2 .
N2 Co1 N1 177.5(2) 3 3
N2 Co1 N1 82.7(2) 2 3
N2 Co1 N1 86.4(2) . 3
N2 Co1 N1 86.4(2) 3 2
N2 Co1 N1 177.5(3) 2 2
N2 Co1 N1 82.7(2) . 2
N1 Co1 N1 95.1(2) 3 2
N2 Co1 N1 82.7(2) 3 .
N2 Co1 N1 86.4(2) 2 .
N2 Co1 N1 177.5(2) . .
N1 Co1 N1 95.1(2) 3 .
N1 Co1 N1 95.1(2) 2 .
N6 Co3 N6 112.92(18) 21_566 32_656
N6 Co3 N6 112.92(17) 21_566 .
N6 Co3 N6 112.92(17) 32_656 .
N6 Co3 O3 105.8(2) 21_566 .
N6 Co3 O3 105.8(2) 32_656 .
N6 Co3 O3 105.8(2) . .
O2 Co2 N5 122.84(19) . .
O2 Co2 N3 120.29(19) . .
N5 Co2 N3 116.9(3) . .
O2 Co2 O1 80.8(3) . .
N5 Co2 O1 98.3(2) . .
N3 Co2 O1 90.4(2) . .
O2 Co2 N4 99.8(3) . .
N5 Co2 N4 78.5(3) . .
N3 Co2 N4 92.3(3) . .
O1 Co2 N4 176.5(2) . .
F1 P1 F1 180.0 . 11_557
F1 P1 F1 90.000(2) . 2_456
F1 P1 F1 90.0 11_557 2_456
F1 P1 F1 90.000(2) . 3_546
F1 P1 F1 90.0 11_557 3_546
F1 P1 F1 90.000(3) 2_456 3_546
F1 P1 F1 90.0 . 4_566
F1 P1 F1 90.000(2) 11_557 4_566
F1 P1 F1 90.000(1) 2_456 4_566
F1 P1 F1 180.0 3_546 4_566
F1 P1 F1 90.0 . 7_656
F1 P1 F1 90.000(2) 11_557 7_656
F1 P1 F1 180.0 2_456 7_656
F1 P1 F1 90.000(1) 3_546 7_656
F1 P1 F1 90.000(3) 4_566 7_656
Co2 O1 Co2 94.2(3) . 23_566
C12 N2 C10 106.7(6) . .
C12 N2 Co1 141.3(5) . .
C10 N2 Co1 111.3(4) . .
C9 N1 C8 119.3(6) . .
C9 N1 Co1 113.9(5) . .
C8 N1 Co1 126.8(5) . .
C17 N5 C15 105.8(7) . .
C17 N5 Co2 140.0(5) . .
C15 N5 Co2 113.8(5) . .
N3 C12 N2 110.8(6) . .
N3 C12 C13 122.8(6) . .
N2 C12 C13 126.2(7) . .
N5 C17 N6 112.0(7) . .
N5 C17 C18 123.8(7) . .
N6 C17 C18 124.1(7) . .
Co2 O2 Co2 104.2(5) 23_566 .
C17 N6 C16 106.4(7) . .
C17 N6 Co3 131.4(6) . .
C16 N6 Co3 122.1(5) . .
N1 C8 C6 115.0(6) . .
C4 C5 C6 119.9(7) . .
C12 N3 C11 107.7(6) . .
C12 N3 Co2 124.4(5) . .
C11 N3 Co2 125.9(5) . .
C5 C6 C7 118.6(7) . .
C5 C6 C8 120.1(7) . .
C7 C6 C8 121.1(6) . .
C2 C7 C6 119.4(7) . .
C16 C15 N5 108.5(7) . .
C16 C15 C14 135.6(8) . .
N5 C15 C14 115.8(7) . .
C15 C16 N6 107.3(7) . .
C3 C2 C7 119.5(7) . .
C3 C2 C1 120.1(8) . .
C7 C2 C1 120.1(7) . .
C4 C3 C2 122.1(8) . .
C3 C4 C5 120.4(8) . .
F2 P2 F3 89.7(4) . .
F2 P2 F3 89.7(4) . 10_775
F3 P2 F3 179.4(8) . 10_775
F2 P2 F4 180.0 . .
F3 P2 F4 90.3(4) . .
F3 P2 F4 90.3(4) 10_775 .
F2 P2 F5 88.8(6) . .
F3 P2 F5 90.3(4) . .
F3 P2 F5 89.7(4) 10_775 .
F4 P2 F5 91.2(6) . .
F2 P2 F5 88.8(6) . 10_775
F3 P2 F5 89.7(4) . 10_775
F3 P2 F5 90.3(4) 10_775 10_775
F4 P2 F5 91.2(6) . 10_775
F5 P2 F5 177.6(11) . 10_775
N1 C9 C10 117.0(7) . 3
N2 C10 C11 108.2(6) . .
N2 C10 C9 115.0(6) . 2
C11 C10 C9 136.3(6) . 2
N3 C11 C10 106.6(6) . .
N4 C14 C15 119.0(7) . .
C14 N4 C1 117.1(8) . 3
C14 N4 Co2 112.0(5) . .
C1 N4 Co2 130.9(6) 3 .
N4 C1 C2 112.1(7) 2 .

loop_
_geom_bond_atom_site_label_1
_geom_bond_atom_site_label_2
_geom_bond_distance
_geom_bond_site_symmetry_2
Co1 N2 1.935(6) 3
Co1 N2 1.935(6) 2
Co1 N2 1.935(6) .
Co1 N1 1.987(6) 3
Co1 N1 1.987(6) 2
Co1 N1 1.987(6) .
Co3 N6 1.986(7) 21_566
Co3 N6 1.986(7) 32_656
Co3 N6 1.986(7) .
Co3 O3 2.103(16) .
Co2 O2 1.934(6) .
Co2 N5 2.046(7) .
Co2 N3 2.065(6) .
Co2 O1 2.083(5) .
Co2 N4 2.179(7) .
P1 F1 1.582(8) .
P1 F1 1.582(8) 11_557
P1 F1 1.582(8) 2_456
P1 F1 1.582(8) 3_546
P1 F1 1.582(8) 4_566
P1 F1 1.582(8) 7_656
O1 Co2 2.083(5) 23_566
N2 C12 1.347(9) .
N2 C10 1.380(9) .
N1 C9 1.244(10) .
N1 C8 1.477(8) .
N5 C17 1.327(10) .
N5 C15 1.388(10) .
C12 N3 1.346(10) .
C12 C13 1.497(11) .
C17 N6 1.350(10) .
C17 C18 1.481(12) .
O2 Co2 1.934(6) 23_566
N6 C16 1.376(11) .
C8 C6 1.502(10) .
C5 C4 1.384(12) .
C5 C6 1.390(10) .
N3 C11 1.381(9) .
C6 C7 1.426(10) .
C7 C2 1.376(11) .
C15 C16 1.370(12) .
C15 C14 1.446(12) .
C2 C3 1.375(12) .
C2 C1 1.524(11) .
C3 C4 1.336(12) .
P2 F2 1.539(11) .
P2 F3 1.578(8) .
P2 F3 1.578(8) 10_775
P2 F4 1.572(18) .
P2 F5 1.617(12) .
P2 F5 1.617(12) 10_775
C9 C10 1.440(9) 3
C10 C11 1.392(10) .
C10 C9 1.440(9) 2
C14 N4 1.280(11) .
N4 C1 1.461(11) 3
C1 N4 1.461(11) 2

loop_
_platon_squeeze_void_nr
_platon_squeeze_void_average_x
_platon_squeeze_void_average_y
_platon_squeeze_void_average_z
_platon_squeeze_void_volume
_platon_squeeze_void_count_electrons
_platon_squeeze_void_content
1 0.448 -0.004 -0.003 13569 2353 ' '
2 0.750 0.250 0.250 375 136 ' '
3 0.250 0.250 0.750 375 136 ' '
4 0.250 0.750 0.250 375 136 ' '
5 0.750 0.750 0.750 375 136 ' '
